data_1507039
loop_
_publ_author_name
'Jiang, Hua'
'L\'eger, Jean-Michel'
'Guionneau, Philippe'
'Huc, Ivan'

_publ_section_title
;
 Strained aromatic oligoamide macrocycles as new molecular clips.
;
_journal_issue 17
_journal_name_full 'Organic letters'
_journal_page_first 2985
_journal_page_last 2988
_journal_paper_doi 10.1021/ol0488643
_journal_volume 6
_journal_year 2004
_chemical_formula_sum 'C42 H42 N6 O6'
_chemical_formula_weight 726.82
_chemical_name_systematic
; 
 ? 
;
_space_group_IT_number 2
_symmetry_cell_setting triclinic
_symmetry_space_group_name_Hall '-P 1'
_symmetry_space_group_name_H-M 'P -1'
_atom_sites_solution_hydrogens geom
_atom_sites_solution_primary direct
_atom_sites_solution_secondary difmap
_audit_creation_method SHELXL-97
_cell_angle_alpha 106.18(2)
_cell_angle_beta 96.31(2)
_cell_angle_gamma 98.80(2)
_cell_formula_units_Z 2
_cell_length_a 9.620(2)
_cell_length_b 13.402(2)
_cell_length_c 15.351(3)
_cell_measurement_temperature 296(2)
_cell_volume 1854.0(7)
_computing_structure_refinement 'SHELXL-97 (Sheldrick, 1997)'
_computing_structure_solution 'SHELXS-97 (Sheldrick, 1990)'
_diffrn_ambient_temperature 296(2)
_diffrn_measured_fraction_theta_full 0.996
_diffrn_measured_fraction_theta_max 0.996
_diffrn_radiation_monochromator graphite
_diffrn_radiation_source 'fine-focus sealed tube'
_diffrn_radiation_type CuK\a
_diffrn_radiation_wavelength 1.54180
_diffrn_reflns_av_R_equivalents 0.0000
_diffrn_reflns_av_sigmaI/netI 0.0119
_diffrn_reflns_limit_h_max 10
_diffrn_reflns_limit_h_min -10
_diffrn_reflns_limit_k_max 14
_diffrn_reflns_limit_k_min -15
_diffrn_reflns_limit_l_max 17
_diffrn_reflns_limit_l_min 0
_diffrn_reflns_number 5470
_diffrn_reflns_theta_full 59.96
_diffrn_reflns_theta_max 59.96
_diffrn_reflns_theta_min 4.71
_exptl_absorpt_coefficient_mu 0.719
_exptl_absorpt_correction_T_max 0.9316
_exptl_absorpt_correction_T_min 0.7869
_exptl_absorpt_correction_type 'empirical method psi scan'
_exptl_crystal_colour colourless
_exptl_crystal_density_diffrn 1.302
_exptl_crystal_density_method 'not measured'
_exptl_crystal_description prism
_exptl_crystal_F_000 768
_exptl_crystal_size_max 0.35
_exptl_crystal_size_mid 0.35
_exptl_crystal_size_min 0.10
_refine_diff_density_max 0.398
_refine_diff_density_min -0.414
_refine_diff_density_rms 0.052
_refine_ls_extinction_coef 0.0341(19)
_refine_ls_extinction_expression Fc^*^=kFc[1+0.001xFc^2^\l^3^/sin(2\q)]^-1/4^
_refine_ls_extinction_method SHELXL
_refine_ls_goodness_of_fit_ref 1.085
_refine_ls_hydrogen_treatment mixed
_refine_ls_matrix_type full
_refine_ls_number_parameters 488
_refine_ls_number_reflns 5470
_refine_ls_number_restraints 0
_refine_ls_restrained_S_all 1.085
_refine_ls_R_factor_all 0.0684
_refine_ls_R_factor_gt 0.0611
_refine_ls_shift/su_max 0.001
_refine_ls_shift/su_mean 0.000
_refine_ls_structure_factor_coef Fsqd
_refine_ls_weighting_details 'calc w=1/[\s^2^(Fo^2^)+(0.0947P)^2^+0.9281P] where P=(Fo^2^+2Fc^2^)/3'
_refine_ls_weighting_scheme calc
_refine_ls_wR_factor_gt 0.1695
_refine_ls_wR_factor_ref 0.1769
_reflns_number_gt 4727
_reflns_number_total 5470
_reflns_threshold_expression >2sigma(I)
_cod_data_source_file ol0488643si20040616_042523.cif
_cod_data_source_block hj203
_cod_original_cell_volume 1853.9(6)
_cod_original_sg_symbol_H-M P-1
_cod_database_code 1507039

loop_
_symmetry_equiv_pos_as_xyz
'x, y, z'
'-x, -y, -z'

loop_
_atom_site_label
_atom_site_type_symbol
_atom_site_fract_x
_atom_site_fract_y
_atom_site_fract_z
_atom_site_U_iso_or_equiv
_atom_site_adp_type
_atom_site_occupancy
_atom_site_symmetry_multiplicity
_atom_site_calc_flag
_atom_site_refinement_flags
C1 C -0.0181(2) 0.59987(18) 0.83788(16) 0.0443(5) Uani 1 1 d .
C2 C -0.0134(2) 0.51827(17) 0.75682(15) 0.0406(5) Uani 1 1 d .
C3 C -0.0920(2) 0.51944(18) 0.67280(16) 0.0463(6) Uani 1 1 d .
C4 C -0.1691(3) 0.5997(2) 0.67031(18) 0.0582(7) Uani 1 1 d .
H4 H -0.2210 0.5992 0.6153 0.070 Uiso 1 1 calc R
C5 C -0.1673(3) 0.6779(2) 0.74876(19) 0.0650(8) Uani 1 1 d .
H5 H -0.2167 0.7319 0.7470 0.078 Uiso 1 1 calc R
C6 C -0.0923(3) 0.6786(2) 0.83225(18) 0.0586(7) Uani 1 1 d .
H6 H -0.0925 0.7334 0.8851 0.070 Uiso 1 1 calc R
C7 C -0.0886(3) 0.43587(19) 0.59284(16) 0.0485(6) Uani 1 1 d .
C8 C -0.0091(3) 0.3623(2) 0.59889(16) 0.0518(6) Uani 1 1 d .
H8 H -0.0041 0.3080 0.5469 0.062 Uiso 1 1 calc R
C9 C 0.0659(2) 0.36945(19) 0.68514(15) 0.0453(6) Uani 1 1 d .
N10 N 0.06498(19) 0.44265(14) 0.76273(12) 0.0414(5) Uani 1 1 d .
C11 C 0.1483(3) 0.2826(2) 0.68376(16) 0.0575(7) Uani 1 1 d .
N12 N 0.2221(2) 0.27957(15) 0.76225(12) 0.0455(5) Uani 1 1 d .
H12 H 0.2189 0.3277 0.8121 0.055 Uiso 1 1 calc R
C13 C 0.3044(2) 0.20261(18) 0.76814(15) 0.0449(5) Uani 1 1 d .
C14 C 0.2954(3) 0.1106(2) 0.69748(18) 0.0584(7) Uani 1 1 d .
H14 H 0.2302 0.0969 0.6441 0.070 Uiso 1 1 calc R
C15 C 0.3819(3) 0.0378(2) 0.70449(18) 0.0628(7) Uani 1 1 d .
H15 H 0.3732 -0.0235 0.6557 0.075 Uiso 1 1 calc R
C16 C 0.4783(3) 0.0544(2) 0.78086(18) 0.0562(7) Uani 1 1 d .
H16 H 0.5366 0.0058 0.7841 0.067 Uiso 1 1 calc R
C17 C 0.4891(2) 0.14607(18) 0.85515(16) 0.0448(5) Uani 1 1 d .
C18 C 0.4015(2) 0.22156(17) 0.85117(15) 0.0402(5) Uani 1 1 d .
N19 N 0.40527(19) 0.31026(14) 0.92266(12) 0.0399(4) Uani 1 1 d .
C20 C 0.4992(2) 0.32469(17) 0.99625(15) 0.0415(5) Uani 1 1 d .
C21 C 0.5917(2) 0.25625(18) 1.00721(17) 0.0487(6) Uani 1 1 d .
H21 H 0.6558 0.2720 1.0613 0.058 Uiso 1 1 calc R
C22 C 0.5863(3) 0.16693(18) 0.93774(18) 0.0484(6) Uani 1 1 d .
C23 C 0.5164(2) 0.42149(18) 1.07829(16) 0.0456(6) Uani 1 1 d .
N24 N 0.3997(2) 0.46286(15) 1.09570(13) 0.0451(5) Uani 1 1 d .
H24 H 0.3235 0.4382 1.0555 0.054 Uiso 1 1 calc R
C25 C 0.3951(2) 0.54445(17) 1.17612(15) 0.0440(5) Uani 1 1 d .
C26 C 0.4811(3) 0.5588(2) 1.25809(17) 0.0560(6) Uani 1 1 d .
H26 H 0.5435 0.5129 1.2615 0.067 Uiso 1 1 calc R
C27 C 0.4761(3) 0.6411(2) 1.33624(17) 0.0614(7) Uani 1 1 d .
H27 H 0.5345 0.6485 1.3910 0.074 Uiso 1 1 calc R
C28 C 0.3881(3) 0.7103(2) 1.33393(16) 0.0557(7) Uani 1 1 d .
H28 H 0.3879 0.7658 1.3862 0.067 Uiso 1 1 calc R
C29 C 0.2965(2) 0.69763(18) 1.25161(15) 0.0454(6) Uani 1 1 d .
C30 C 0.2976(2) 0.61332(17) 1.17175(14) 0.0410(5) Uani 1 1 d .
N31 N 0.20951(19) 0.59539(14) 1.09008(12) 0.0414(5) Uani 1 1 d .
C32 C 0.1209(2) 0.66039(17) 1.08933(15) 0.0431(5) Uani 1 1 d .
C33 C 0.1138(3) 0.74881(19) 1.16330(16) 0.0487(6) Uani 1 1 d .
H33 H 0.0494 0.7926 1.1573 0.058 Uiso 1 1 calc R
C34 C 0.2036(3) 0.76851(19) 1.24394(16) 0.0482(6) Uani 1 1 d .
C35 C 0.0166(2) 0.64478(18) 1.00430(16) 0.0473(6) Uani 1 1 d .
N36 N 0.0567(2) 0.60103(15) 0.92244(12) 0.0454(5) Uani 1 1 d .
H36 H 0.1311 0.5727 0.9221 0.055 Uiso 1 1 calc R
O37 O -0.1690(2) 0.43785(15) 0.51526(11) 0.0617(5) Uani 1 1 d .
C38 C -0.1842(3) 0.3493(2) 0.43469(16) 0.0581(7) Uani 1 1 d .
H38A H -0.2141 0.2839 0.4488 0.070 Uiso 1 1 calc R
H38B H -0.0939 0.3472 0.4124 0.070 Uiso 1 1 calc R
C39 C -0.2947(3) 0.3615(2) 0.36262(18) 0.0651(8) Uani 1 1 d .
H39 H -0.2633 0.4296 0.3521 0.078 Uiso 1 1 calc R
C40 C -0.4380(4) 0.3627(4) 0.3950(3) 0.1051(13) Uani 1 1 d .
H40A H -0.5058 0.3715 0.3483 0.158 Uiso 1 1 calc R
H40B H -0.4285 0.4202 0.4503 0.158 Uiso 1 1 calc R
H40C H -0.4703 0.2970 0.4068 0.158 Uiso 1 1 calc R
C41 C -0.3012(5) 0.2747(3) 0.2736(2) 0.1015(13) Uani 1 1 d .
H41A H -0.3706 0.2822 0.2271 0.152 Uiso 1 1 calc R
H41B H -0.3277 0.2069 0.2830 0.152 Uiso 1 1 calc R
H41C H -0.2094 0.2801 0.2544 0.152 Uiso 1 1 calc R
O42 O 0.1443(4) 0.2170(2) 0.61014(14) 0.1261(13) Uani 1 1 d .
O43 O 0.6666(2) 0.09242(14) 0.93924(14) 0.0667(6) Uani 1 1 d .
C44 C 0.7469(4) 0.0978(3) 1.0255(3) 0.0974(13) Uani 1 1 d .
H44A H 0.8282 0.1556 1.0404 0.117 Uiso 1 1 calc R
H44B H 0.6877 0.1148 1.0728 0.117 Uiso 1 1 calc R
C45 C 0.7945(7) 0.0098(3) 1.0288(3) 0.137(2) Uani 1 1 d .
H45 H 0.8796 0.0242 1.0013 0.164 Uiso 1 1 calc R
C46 C 0.8736(4) 0.0134(4) 1.1204(3) 0.1014(13) Uani 1 1 d .
H46A H 0.9076 -0.0515 1.1148 0.152 Uiso 1 1 calc R
H46B H 0.8107 0.0222 1.1652 0.152 Uiso 1 1 calc R
H46C H 0.9530 0.0718 1.1395 0.152 Uiso 1 1 calc R
C47 C 0.7394(5) -0.0937(3) 0.9650(3) 0.0977(12) Uani 1 1 d .
H47A H 0.7943 -0.1431 0.9787 0.146 Uiso 1 1 calc R
H47B H 0.7455 -0.0914 0.9036 0.146 Uiso 1 1 calc R
H47C H 0.6417 -0.1157 0.9701 0.146 Uiso 1 1 calc R
O48 O 0.63349(19) 0.45510(15) 1.12644(13) 0.0661(5) Uani 1 1 d .
O49 O 0.2106(2) 0.85163(14) 1.31960(11) 0.0615(5) Uani 1 1 d .
C50 C 0.1344(3) 0.9334(2) 1.30917(18) 0.0629(7) Uani 1 1 d .
H50A H 0.0331 0.9043 1.2920 0.075 Uiso 1 1 calc R
H50B H 0.1659 0.9605 1.2608 0.075 Uiso 1 1 calc R
C51 C 0.1616(3) 1.0216(2) 1.39840(19) 0.0687(8) Uani 1 1 d .
H51 H 0.1269 0.9926 1.4457 0.082 Uiso 1 1 calc R
C52 C 0.3178(4) 1.0678(3) 1.4287(3) 0.1110(14) Uani 1 1 d .
H52A H 0.3313 1.1232 1.4860 0.167 Uiso 1 1 calc R
H52B H 0.3540 1.0963 1.3830 0.167 Uiso 1 1 calc R
H52C H 0.3680 1.0135 1.4366 0.167 Uiso 1 1 calc R
C53 C 0.0747(5) 1.1036(3) 1.3858(2) 0.1032(13) Uani 1 1 d .
H53A H 0.0897 1.1606 1.4421 0.155 Uiso 1 1 calc R
H53B H -0.0245 1.0713 1.3699 0.155 Uiso 1 1 calc R
H53C H 0.1040 1.1305 1.3376 0.155 Uiso 1 1 calc R
O54 O -0.09547(19) 0.67630(16) 1.01161(13) 0.0690(6) Uani 1 1 d .

loop_
_atom_site_aniso_label
_atom_site_aniso_U_11
_atom_site_aniso_U_22
_atom_site_aniso_U_33
_atom_site_aniso_U_23
_atom_site_aniso_U_13
_atom_site_aniso_U_12
C1 0.0403(12) 0.0420(12) 0.0460(13) 0.0091(10) -0.0045(10) 0.0098(9)
C2 0.0367(11) 0.0395(12) 0.0439(12) 0.0127(10) -0.0015(9) 0.0071(9)
C3 0.0444(13) 0.0478(13) 0.0452(13) 0.0147(10) -0.0035(10) 0.0106(10)
C4 0.0599(16) 0.0596(16) 0.0555(15) 0.0195(13) -0.0083(12) 0.0212(12)
C5 0.0724(18) 0.0541(15) 0.0684(17) 0.0155(13) -0.0080(14) 0.0314(13)
C6 0.0647(16) 0.0481(14) 0.0567(15) 0.0053(11) -0.0059(12) 0.0225(12)
C7 0.0471(13) 0.0572(14) 0.0404(12) 0.0165(11) -0.0043(10) 0.0127(11)
C8 0.0586(15) 0.0584(15) 0.0372(12) 0.0093(11) 0.0000(11) 0.0220(12)
C9 0.0450(13) 0.0510(13) 0.0391(12) 0.0113(10) 0.0001(10) 0.0157(10)
N10 0.0373(10) 0.0458(10) 0.0402(10) 0.0125(8) -0.0004(8) 0.0109(8)
C11 0.0673(17) 0.0672(17) 0.0368(13) 0.0061(12) 0.0001(11) 0.0334(14)
N12 0.0512(11) 0.0485(11) 0.0363(10) 0.0079(8) 0.0009(8) 0.0216(9)
C13 0.0487(13) 0.0462(13) 0.0426(12) 0.0132(10) 0.0070(10) 0.0178(10)
C14 0.0714(17) 0.0567(15) 0.0459(14) 0.0089(12) 0.0016(12) 0.0263(13)
C15 0.0832(19) 0.0523(15) 0.0510(15) 0.0047(12) 0.0083(14) 0.0296(14)
C16 0.0631(16) 0.0492(14) 0.0608(16) 0.0142(12) 0.0106(13) 0.0277(12)
C17 0.0456(13) 0.0424(12) 0.0517(13) 0.0177(10) 0.0101(10) 0.0160(10)
C18 0.0405(12) 0.0400(12) 0.0439(12) 0.0153(10) 0.0085(9) 0.0129(9)
N19 0.0394(10) 0.0390(10) 0.0431(10) 0.0137(8) 0.0044(8) 0.0122(8)
C20 0.0375(12) 0.0404(12) 0.0484(13) 0.0164(10) 0.0023(10) 0.0111(9)
C21 0.0440(13) 0.0448(13) 0.0568(14) 0.0172(11) -0.0042(11) 0.0121(10)
C22 0.0455(13) 0.0414(13) 0.0634(15) 0.0207(11) 0.0041(11) 0.0180(10)
C23 0.0458(13) 0.0422(12) 0.0478(13) 0.0140(10) -0.0042(11) 0.0130(10)
N24 0.0434(11) 0.0437(10) 0.0440(10) 0.0078(8) -0.0036(8) 0.0134(8)
C25 0.0486(13) 0.0418(12) 0.0408(12) 0.0124(10) 0.0042(10) 0.0086(10)
C26 0.0619(16) 0.0602(15) 0.0478(14) 0.0190(12) 0.0000(12) 0.0185(12)
C27 0.0706(17) 0.0709(18) 0.0398(13) 0.0154(12) -0.0037(12) 0.0160(14)
C28 0.0630(16) 0.0602(15) 0.0373(13) 0.0069(11) 0.0037(11) 0.0097(13)
C29 0.0490(13) 0.0454(13) 0.0393(12) 0.0105(10) 0.0072(10) 0.0057(10)
C30 0.0420(12) 0.0422(12) 0.0378(12) 0.0121(9) 0.0049(9) 0.0056(9)
N31 0.0413(10) 0.0401(10) 0.0390(10) 0.0071(8) 0.0036(8) 0.0076(8)
C32 0.0419(12) 0.0416(12) 0.0420(12) 0.0062(10) 0.0053(10) 0.0095(10)
C33 0.0516(14) 0.0459(13) 0.0460(13) 0.0065(10) 0.0074(11) 0.0157(11)
C34 0.0533(14) 0.0451(13) 0.0410(13) 0.0038(10) 0.0093(11) 0.0093(11)
C35 0.0435(13) 0.0438(13) 0.0485(13) 0.0028(10) 0.0019(10) 0.0150(10)
N36 0.0423(10) 0.0467(11) 0.0427(10) 0.0054(8) -0.0022(8) 0.0164(8)
O37 0.0739(12) 0.0680(11) 0.0409(9) 0.0126(8) -0.0123(8) 0.0289(9)
C38 0.0663(17) 0.0645(16) 0.0407(13) 0.0126(12) -0.0025(12) 0.0177(13)
C39 0.0724(18) 0.0740(18) 0.0468(15) 0.0246(13) -0.0099(13) 0.0099(14)
C40 0.064(2) 0.160(4) 0.094(3) 0.052(3) -0.0101(18) 0.021(2)
C41 0.131(3) 0.104(3) 0.0507(18) 0.0142(17) -0.0225(19) 0.010(2)
O42 0.198(3) 0.138(2) 0.0439(12) -0.0073(13) -0.0191(14) 0.127(2)
O43 0.0688(12) 0.0536(11) 0.0792(13) 0.0176(9) -0.0057(10) 0.0332(9)
C44 0.103(3) 0.0629(19) 0.112(3) 0.0196(18) -0.050(2) 0.0304(18)
C45 0.226(6) 0.082(3) 0.105(3) 0.039(2) -0.032(3) 0.060(3)
C46 0.099(3) 0.136(3) 0.108(3) 0.081(3) 0.021(2) 0.054(2)
C47 0.117(3) 0.068(2) 0.128(3) 0.042(2) 0.037(2) 0.043(2)
O48 0.0472(10) 0.0669(12) 0.0673(12) -0.0006(9) -0.0140(9) 0.0159(8)
O49 0.0755(12) 0.0558(11) 0.0443(9) -0.0025(8) 0.0040(8) 0.0223(9)
C50 0.0776(19) 0.0540(15) 0.0517(15) 0.0019(12) 0.0085(13) 0.0240(14)
C51 0.086(2) 0.0607(17) 0.0518(15) 0.0000(13) 0.0127(14) 0.0211(15)
C52 0.101(3) 0.092(3) 0.095(3) -0.032(2) 0.008(2) 0.004(2)
C53 0.156(4) 0.072(2) 0.071(2) -0.0066(17) 0.004(2) 0.053(2)
O54 0.0502(11) 0.0881(14) 0.0604(11) 0.0011(10) 0.0012(8) 0.0336(10)

loop_
_atom_type_symbol
_atom_type_description
_atom_type_scat_dispersion_real
_atom_type_scat_dispersion_imag
_atom_type_scat_source
C C 0.0181 0.0091 'International Tables Vol C Tables 4.2.6.8 and 6.1.1.4'
H H 0.0000 0.0000 'International Tables Vol C Tables 4.2.6.8 and 6.1.1.4'
N N 0.0311 0.0180 'International Tables Vol C Tables 4.2.6.8 and 6.1.1.4'
O O 0.0492 0.0322 'International Tables Vol C Tables 4.2.6.8 and 6.1.1.4'

loop_
_geom_angle_atom_site_label_1
_geom_angle_atom_site_label_2
_geom_angle_atom_site_label_3
_geom_angle
C6 C1 N36 120.9(2)
C6 C1 C2 119.5(2)
N36 C1 C2 119.55(19)
N10 C2 C1 118.99(19)
N10 C2 C3 123.3(2)
C1 C2 C3 117.7(2)
C4 C3 C7 122.1(2)
C4 C3 C2 121.0(2)
C7 C3 C2 116.9(2)
C5 C4 C3 119.4(2)
C4 C5 C6 121.0(2)
C1 C6 C5 121.3(2)
C8 C7 O37 125.6(2)
C8 C7 C3 119.5(2)
O37 C7 C3 114.9(2)
C7 C8 C9 118.9(2)
N10 C9 C8 125.2(2)
N10 C9 C11 120.59(19)
C8 C9 C11 114.2(2)
C9 N10 C2 116.16(18)
O42 C11 N12 122.7(2)
O42 C11 C9 117.5(2)
N12 C11 C9 119.8(2)
C11 N12 C13 124.23(19)
C14 C13 N12 122.8(2)
C14 C13 C18 119.1(2)
N12 C13 C18 118.09(19)
C13 C14 C15 121.3(2)
C16 C15 C14 121.4(2)
C15 C16 C17 119.2(2)
C16 C17 C22 121.8(2)
C16 C17 C18 121.1(2)
C22 C17 C18 117.1(2)
N19 C18 C17 123.2(2)
N19 C18 C13 118.92(19)
C17 C18 C13 117.9(2)
C20 N19 C18 116.07(18)
N19 C20 C21 125.5(2)
N19 C20 C23 120.86(18)
C21 C20 C23 113.68(19)
C22 C21 C20 118.9(2)
C21 C22 O43 125.5(2)
C21 C22 C17 119.2(2)
O43 C22 C17 115.3(2)
O48 C23 N24 124.2(2)
O48 C23 C20 118.3(2)
N24 C23 C20 117.49(19)
C23 N24 C25 123.79(19)
C26 C25 N24 122.2(2)
C26 C25 C30 119.3(2)
N24 C25 C30 118.56(19)
C25 C26 C27 121.0(2)
C28 C27 C26 121.4(2)
C27 C28 C29 119.5(2)
C28 C29 C34 122.4(2)
C28 C29 C30 120.2(2)
C34 C29 C30 117.4(2)
N31 C30 C29 123.1(2)
N31 C30 C25 118.29(19)
C29 C30 C25 118.6(2)
C32 N31 C30 116.20(19)
N31 C32 C33 125.6(2)
N31 C32 C35 120.16(19)
C33 C32 C35 114.23(19)
C34 C33 C32 118.4(2)
O49 C34 C33 124.7(2)
O49 C34 C29 116.2(2)
C33 C34 C29 119.2(2)
O54 C35 N36 123.5(2)
O54 C35 C32 119.2(2)
N36 C35 C32 117.16(19)
C35 N36 C1 122.90(19)
C7 O37 C38 117.83(19)
O37 C38 C39 108.0(2)
C38 C39 C41 108.8(3)
C38 C39 C40 111.2(2)
C41 C39 C40 112.9(3)
C22 O43 C44 118.2(2)
C45 C44 O43 115.7(3)
C44 C45 C47 124.6(4)
C44 C45 C46 115.9(4)
C47 C45 C46 116.3(3)
C34 O49 C50 117.05(19)
O49 C50 C51 109.5(2)
C52 C51 C50 111.7(3)
C52 C51 C53 112.5(3)
C50 C51 C53 107.8(2)

loop_
_geom_bond_atom_site_label_1
_geom_bond_atom_site_label_2
_geom_bond_distance
C1 C6 1.378(3)
C1 N36 1.408(3)
C1 C2 1.420(3)
C2 N10 1.369(3)
C2 C3 1.427(3)
C3 C4 1.404(3)
C3 C7 1.420(3)
C4 C5 1.354(4)
C5 C6 1.396(4)
C7 C8 1.353(3)
C7 O37 1.356(3)
C8 C9 1.408(3)
C9 N10 1.317(3)
C9 C11 1.502(3)
C11 O42 1.215(3)
C11 N12 1.344(3)
N12 C13 1.409(3)
C13 C14 1.380(3)
C13 C18 1.430(3)
C14 C15 1.394(4)
C15 C16 1.355(4)
C16 C17 1.405(3)
C17 C22 1.422(3)
C17 C18 1.422(3)
C18 N19 1.367(3)
N19 C20 1.315(3)
C20 C21 1.402(3)
C20 C23 1.508(3)
C21 C22 1.353(3)
C22 O43 1.356(3)
C23 O48 1.222(3)
C23 N24 1.347(3)
N24 C25 1.413(3)
C25 C26 1.375(3)
C25 C30 1.422(3)
C26 C27 1.396(4)
C27 C28 1.354(4)
C28 C29 1.411(3)
C29 C34 1.419(3)
C29 C30 1.419(3)
C30 N31 1.372(3)
N31 C32 1.310(3)
C32 C33 1.411(3)
C32 C35 1.500(3)
C33 C34 1.364(3)
C34 O49 1.354(3)
C35 O54 1.222(3)
C35 N36 1.355(3)
O37 C38 1.431(3)
C38 C39 1.509(4)
C39 C41 1.516(4)
C39 C40 1.516(5)
O43 C44 1.436(4)
C44 C45 1.340(5)
C45 C47 1.438(6)
C45 C46 1.508(5)
O49 C50 1.443(3)
C50 C51 1.506(4)
C51 C52 1.503(5)
C51 C53 1.518(4)

loop_
_geom_torsion_atom_site_label_1
_geom_torsion_atom_site_label_2
_geom_torsion_atom_site_label_3
_geom_torsion_atom_site_label_4
_geom_torsion
C6 C1 C2 N10 177.6(2)
N36 C1 C2 N10 -0.4(3)
C6 C1 C2 C3 -2.6(3)
N36 C1 C2 C3 179.3(2)
N10 C2 C3 C4 -179.1(2)
C1 C2 C3 C4 1.1(3)
N10 C2 C3 C7 1.2(3)
C1 C2 C3 C7 -178.6(2)
C7 C3 C4 C5 -179.4(3)
C2 C3 C4 C5 0.9(4)
C3 C4 C5 C6 -1.4(5)
N36 C1 C6 C5 -179.7(3)
C2 C1 C6 C5 2.3(4)
C4 C5 C6 C1 -0.2(5)
C4 C3 C7 C8 178.1(2)
C2 C3 C7 C8 -2.2(4)
C4 C3 C7 O37 -2.1(4)
C2 C3 C7 O37 177.6(2)
O37 C7 C8 C9 -178.3(2)
C3 C7 C8 C9 1.4(4)
C7 C8 C9 N10 0.5(4)
C7 C8 C9 C11 179.0(2)
C8 C9 N10 C2 -1.6(4)
C11 C9 N10 C2 -179.9(2)
C1 C2 N10 C9 -179.6(2)
C3 C2 N10 C9 0.7(3)
N10 C9 C11 O42 179.5(3)
C8 C9 C11 O42 1.0(4)
N10 C9 C11 N12 -0.2(4)
C8 C9 C11 N12 -178.7(2)
O42 C11 N12 C13 1.3(5)
C9 C11 N12 C13 -179.0(2)
C11 N12 C13 C14 -13.3(4)
C11 N12 C13 C18 166.5(2)
N12 C13 C14 C15 177.8(2)
C18 C13 C14 C15 -2.0(4)
C13 C14 C15 C16 0.0(5)
C14 C15 C16 C17 1.3(4)
C15 C16 C17 C22 178.8(3)
C15 C16 C17 C18 -0.4(4)
C16 C17 C18 N19 178.0(2)
C22 C17 C18 N19 -1.2(3)
C16 C17 C18 C13 -1.6(3)
C22 C17 C18 C13 179.1(2)
C14 C13 C18 N19 -176.9(2)
N12 C13 C18 N19 3.2(3)
C14 C13 C18 C17 2.8(3)
N12 C13 C18 C17 -177.1(2)
C17 C18 N19 C20 2.0(3)
C13 C18 N19 C20 -178.3(2)
C18 N19 C20 C21 -1.3(3)
C18 N19 C20 C23 178.0(2)
N19 C20 C21 C22 -0.3(4)
C23 C20 C21 C22 -179.7(2)
C20 C21 C22 O43 -178.4(2)
C20 C21 C22 C17 1.2(4)
C16 C17 C22 C21 -179.7(2)
C18 C17 C22 C21 -0.5(3)
C16 C17 C22 O43 -0.1(4)
C18 C17 C22 O43 179.2(2)
N19 C20 C23 O48 -150.6(2)
C21 C20 C23 O48 28.8(3)
N19 C20 C23 N24 32.0(3)
C21 C20 C23 N24 -148.6(2)
O48 C23 N24 C25 -5.8(4)
C20 C23 N24 C25 171.53(19)
C23 N24 C25 C26 -28.1(3)
C23 N24 C25 C30 152.3(2)
N24 C25 C26 C27 179.0(2)
C30 C25 C26 C27 -1.4(4)
C25 C26 C27 C28 -0.8(4)
C26 C27 C28 C29 1.7(4)
C27 C28 C29 C34 -178.7(2)
C27 C28 C29 C30 -0.4(4)
C28 C29 C30 N31 178.8(2)
C34 C29 C30 N31 -2.8(3)
C28 C29 C30 C25 -1.7(3)
C34 C29 C30 C25 176.7(2)
C26 C25 C30 N31 -177.9(2)
N24 C25 C30 N31 1.8(3)
C26 C25 C30 C29 2.6(3)
N24 C25 C30 C29 -177.77(19)
C29 C30 N31 C32 -0.8(3)
C25 C30 N31 C32 179.7(2)
C30 N31 C32 C33 3.2(3)
C30 N31 C32 C35 -177.7(2)
N31 C32 C33 C34 -1.6(4)
C35 C32 C33 C34 179.2(2)
C32 C33 C34 O49 178.4(2)
C32 C33 C34 C29 -2.4(4)
C28 C29 C34 O49 2.0(4)
C30 C29 C34 O49 -176.3(2)
C28 C29 C34 C33 -177.3(2)
C30 C29 C34 C33 4.4(3)
N31 C32 C35 O54 152.9(2)
C33 C32 C35 O54 -27.9(3)
N31 C32 C35 N36 -30.7(3)
C33 C32 C35 N36 148.5(2)
O54 C35 N36 C1 8.4(4)
C32 C35 N36 C1 -167.9(2)
C6 C1 N36 C35 29.3(4)
C2 C1 N36 C35 -152.7(2)
C8 C7 O37 C38 7.1(4)
C3 C7 O37 C38 -172.7(2)
C7 O37 C38 C39 171.5(2)
O37 C38 C39 C41 174.1(3)
O37 C38 C39 C40 -60.9(3)
C21 C22 O43 C44 11.1(4)
C17 C22 O43 C44 -168.5(3)
C22 O43 C44 C45 163.7(4)
O43 C44 C45 C47 -18.4(8)
O43 C44 C45 C46 -177.5(4)
C33 C34 O49 C50 -10.3(4)
C29 C34 O49 C50 170.4(2)
C34 O49 C50 C51 -176.7(2)
O49 C50 C51 C52 58.3(4)
O49 C50 C51 C53 -177.6(3)

loop_
_cod_related_entry_id
_cod_related_entry_code
_cod_related_entry_database
1 21157311 ChemSpider
